data_4037061
loop_
_publ_author_name
'Mahendar, Lodi'
'Satyanarayana, Gedu'

_publ_section_title
;
 Domino [Pd]-Catalysis: One-Pot Synthesis of Isobenzofuran-1(3H)-ones.
;
_journal_issue 17
_journal_name_full 'The Journal of organic chemistry'
_journal_page_first 7685
_journal_page_last 7691
_journal_paper_doi 10.1021/acs.joc.6b01396
_journal_volume 81
_journal_year 2016
_chemical_formula_moiety 'C9 H8 O3'
_chemical_formula_sum 'C9 H8 O3'
_chemical_formula_weight 164.15
_space_group_crystal_system monoclinic
_space_group_IT_number 14
_space_group_name_Hall '-P 2ybc'
_space_group_name_H-M_alt 'P 1 21/c 1'
_atom_sites_solution_hydrogens geom
_atom_sites_solution_primary direct
_atom_sites_solution_secondary difmap
_audit_creation_date 2015-04-09
_audit_creation_method
;
  Olex2 1.1
  (compiled 2011.11.01 svn.r2039, GUI svn.r3906)
;
_cell_angle_alpha 90.00
_cell_angle_beta 99.884(5)
_cell_angle_gamma 90.00
_cell_formula_units_Z 4
_cell_length_a 8.1824(4)
_cell_length_b 10.4332(5)
_cell_length_c 9.2974(4)
_cell_measurement_reflns_used 863
_cell_measurement_temperature 298
_cell_measurement_theta_max 70.3960
_cell_measurement_theta_min 5.4660
_cell_volume 781.93(6)
_computing_cell_refinement
;
CrysAlisPro, Agilent Technologies,
Version 1.171.37.35 (release 13-08-2014 CrysAlis171 .NET)
(compiled Aug 13 2014,18:06:01)
;
_computing_data_collection
;
CrysAlisPro, Agilent Technologies,
Version 1.171.37.35 (release 13-08-2014 CrysAlis171 .NET)
(compiled Aug 13 2014,18:06:01)
;
_computing_data_reduction
;
CrysAlisPro, Agilent Technologies,
Version 1.171.37.35 (release 13-08-2014 CrysAlis171 .NET)
(compiled Aug 13 2014,18:06:01)
;
_computing_molecular_graphics
;
O. V. Dolomanov, L. J. Bourhis, R. J. Gildea, J. A. K. Howard and H. Puschmann,
OLEX2: a complete structure solution, refinement and analysis program.
J. Appl. Cryst. (2009). 42, 339-341.
;
_computing_publication_material
;
O. V. Dolomanov, L. J. Bourhis, R. J. Gildea, J. A. K. Howard and H. Puschmann,
OLEX2: a complete structure solution, refinement and analysis program.
J. Appl. Cryst. (2009). 42, 339-341.
;
_computing_structure_refinement
;
SHELXL, G.M. Sheldrick, Acta Cryst.
2008). A64, 112-122
;
_computing_structure_solution
;
SHELXS, G.M. Sheldrick, Acta Cryst.
(2008). A64, 112-122
;
_diffrn_ambient_temperature 298
_diffrn_detector 'CCD plate'
_diffrn_detector_area_resol_mean 16.1293
_diffrn_detector_type Eos
_diffrn_measured_fraction_theta_full 0.9919
_diffrn_measured_fraction_theta_max 0.9775
_diffrn_measurement_details
;
#__ type_ start__ end____ width___ exp.time_
  1 omega   41.00   67.00   1.0000    1.5000
omega____ theta____ kappa____ phi______ frames
    -        0.0000   57.0000 -120.0000 26

#__ type_ start__ end____ width___ exp.time_
  2 omega   -8.00   19.00   1.0000    1.5000
omega____ theta____ kappa____ phi______ frames
    -        0.0000   57.0000 -120.0000 27

#__ type_ start__ end____ width___ exp.time_
  3 omega  -73.00    9.00   1.0000    2.3800
omega____ theta____ kappa____ phi______ frames
    -      -42.5000  111.0000 -120.0000 82

#__ type_ start__ end____ width___ exp.time_
  4 omega  -40.00   26.00   1.0000    2.3800
omega____ theta____ kappa____ phi______ frames
    -      -42.5000   38.0000 -120.0000 66

#__ type_ start__ end____ width___ exp.time_
  5 omega   38.00  108.00   1.0000    2.3800
omega____ theta____ kappa____ phi______ frames
    -       55.1553 -125.0000 -150.0000 70

#__ type_ start__ end____ width___ exp.time_
  6 omega   -2.00   66.00   1.0000    2.3800
omega____ theta____ kappa____ phi______ frames
    -       55.1553  -38.0000  -30.0000 68

#__ type_ start__ end____ width___ exp.time_
  7 omega   38.00  113.00   1.0000    2.3800
omega____ theta____ kappa____ phi______ frames
    -      110.3105 -111.0000   90.0000 75

#__ type_ start__ end____ width___ exp.time_
  8 omega   39.00   91.00   1.0000    2.3800
omega____ theta____ kappa____ phi______ frames
    -      110.3105  -38.0000   30.0000 52

#__ type_ start__ end____ width___ exp.time_
  9 omega   41.00   86.00   1.0000    2.3800
omega____ theta____ kappa____ phi______ frames
    -      110.3105  -25.0000  -30.0000 45

#__ type_ start__ end____ width___ exp.time_
 10 omega  137.00  168.00   1.0000    2.3800
omega____ theta____ kappa____ phi______ frames
    -      110.3105  111.0000  -60.0000 31

#__ type_ start__ end____ width___ exp.time_
 11 omega   87.00  161.00   1.0000    2.3800
omega____ theta____ kappa____ phi______ frames
    -      110.3105   50.0000  -30.0000 74

#__ type_ start__ end____ width___ exp.time_
 12 omega   47.00   79.00   1.0000    2.3800
omega____ theta____ kappa____ phi______ frames
    -      110.3105  -38.0000  -60.0000 32

#__ type_ start__ end____ width___ exp.time_
 13 omega   38.00   91.00   1.0000    2.3800
omega____ theta____ kappa____ phi______ frames
    -      110.3105  -38.0000 -150.0000 53

#__ type_ start__ end____ width___ exp.time_
 14 omega   51.00   76.00   1.0000    2.3800
omega____ theta____ kappa____ phi______ frames
    -      110.3105 -105.0000   37.0000 25

#__ type_ start__ end____ width___ exp.time_
 15 omega   84.00  130.00   1.0000    2.3800
omega____ theta____ kappa____ phi______ frames
    -      110.3105  -63.0000   30.0000 46

#__ type_ start__ end____ width___ exp.time_
 16 omega   44.00   91.00   1.0000    2.3800
omega____ theta____ kappa____ phi______ frames
    -      110.3105  -38.0000  150.0000 47
;
_diffrn_measurement_device 'four-circle diffractometer'
_diffrn_measurement_device_type 'SuperNova, Dual, Cu at zero, Eos'
_diffrn_measurement_method '\w scans'
_diffrn_orient_matrix_UB_11 -0.1144557000
_diffrn_orient_matrix_UB_12 -0.0081452000
_diffrn_orient_matrix_UB_13 -0.1498582000
_diffrn_orient_matrix_UB_21 0.0354605000
_diffrn_orient_matrix_UB_22 0.1418714000
_diffrn_orient_matrix_UB_23 -0.0285869000
_diffrn_orient_matrix_UB_31 0.1489345000
_diffrn_orient_matrix_UB_32 -0.0399648000
_diffrn_orient_matrix_UB_33 -0.0709567000
_diffrn_radiation_monochromator mirror
_diffrn_radiation_probe x-ray
_diffrn_radiation_type 'Cu K\a'
_diffrn_radiation_wavelength 1.54184
_diffrn_reflns_av_R_equivalents 0.0188
_diffrn_reflns_av_unetI/netI 0.0288
_diffrn_reflns_limit_h_max 9
_diffrn_reflns_limit_h_min -3
_diffrn_reflns_limit_k_max 11
_diffrn_reflns_limit_k_min -12
_diffrn_reflns_limit_l_max 9
_diffrn_reflns_limit_l_min -11
_diffrn_reflns_number 2584
_diffrn_reflns_theta_full 70.92
_diffrn_reflns_theta_max 70.92
_diffrn_reflns_theta_min 5.49
_diffrn_source 'sealed X-ray tube'
_diffrn_source_type 'SuperNova (Cu) X-ray Source'
_exptl_absorpt_coefficient_mu 0.883
_exptl_absorpt_correction_T_max 1.00000
_exptl_absorpt_correction_T_min 0.29777
_exptl_absorpt_correction_type multi-scan
_exptl_absorpt_process_details
;
CrysAlisPro, Agilent Technologies,
Version 1.171.37.35 (release 13-08-2014 CrysAlis171 .NET)
(compiled Aug 13 2014,18:06:01)
Empirical absorption correction using spherical harmonics,
 implemented in SCALE3 ABSPACK scaling algorithm.
;
_exptl_crystal_colour colourless
_exptl_crystal_colour_primary colourless
_exptl_crystal_density_diffrn 1.394
_exptl_crystal_density_method 'not measured'
_exptl_crystal_description needle
_exptl_crystal_F_000 344
_exptl_crystal_size_max 0.23
_exptl_crystal_size_mid 0.2
_exptl_crystal_size_min 0.17
_refine_diff_density_max 0.196
_refine_diff_density_min -0.169
_refine_diff_density_rms 0.045
_refine_ls_extinction_method none
_refine_ls_goodness_of_fit_ref 1.105
_refine_ls_hydrogen_treatment mixed
_refine_ls_matrix_type full
_refine_ls_number_parameters 110
_refine_ls_number_reflns 1473
_refine_ls_number_restraints 0
_refine_ls_restrained_S_all 1.105
_refine_ls_R_factor_all 0.0778
_refine_ls_R_factor_gt 0.0587
_refine_ls_shift/su_max 0.001
_refine_ls_shift/su_mean 0.000
_refine_ls_structure_factor_coef Fsqd
_refine_ls_weighting_details 'calc w=1/[\s^2^(Fo^2^)+(0.0927P)^2^+0.0101P] where P=(Fo^2^+2Fc^2^)/3'
_refine_ls_weighting_scheme calc
_refine_ls_wR_factor_gt 0.1566
_refine_ls_wR_factor_ref 0.1850
_reflns_number_gt 1030
_reflns_number_total 1473
_reflns_threshold_expression >2sigma(I)
_cod_data_source_file jo6b01396_si_002.cif
_cod_data_source_block exp_4753
_cod_database_code 4037061
_chemical_oxdiff_formula 'C8 H8 O3'
_reflns_odcompleteness_completeness 99.19
_reflns_odcompleteness_iscentric 1
_reflns_odcompleteness_theta 66.97

loop_
_space_group_symop_id
_space_group_symop_operation_xyz
1 'x, y, z'
2 '-x, y+1/2, -z+1/2'
3 '-x, -y, -z'
4 'x, -y-1/2, z-1/2'

loop_
_atom_site_label
_atom_site_type_symbol
_atom_site_fract_x
_atom_site_fract_y
_atom_site_fract_z
_atom_site_U_iso_or_equiv
_atom_site_adp_type
_atom_site_occupancy
_atom_site_symmetry_multiplicity
_atom_site_calc_flag
_atom_site_refinement_flags
O1 O 0.4420(2) 0.71731(18) 0.1974(2) 0.0959(6) Uani 1 1 d .
O2 O 0.3074(3) 0.85523(19) 0.0342(3) 0.1181(9) Uani 1 1 d .
O3 O 0.1249(2) 0.25855(15) -0.11319(18) 0.0840(6) Uani 1 1 d .
C1 C 0.3317(4) 0.7454(3) 0.0728(3) 0.0861(8) Uani 1 1 d .
C2 C 0.2637(3) 0.6258(2) 0.0084(3) 0.0689(6) Uani 1 1 d .
C3 C 0.1491(3) 0.6027(2) -0.1180(3) 0.0752(7) Uani 1 1 d .
H3 H 0.1025 0.6699 -0.1769 0.090 Uiso 1 1 calc R
C4 C 0.1073(3) 0.4785(2) -0.1530(2) 0.0724(6) Uani 1 1 d .
H4 H 0.0311 0.4611 -0.2370 0.087 Uiso 1 1 calc R
C5 C 0.1771(3) 0.3766(2) -0.0646(2) 0.0639(6) Uani 1 1 d .
C6 C 0.2916(2) 0.4001(2) 0.0615(2) 0.0632(5) Uani 1 1 d .
H6 H 0.3397 0.3335 0.1205 0.076 Uiso 1 1 calc R
C7 C 0.3307(2) 0.5265(2) 0.0954(2) 0.0634(6) Uani 1 1 d .
C8 C 0.4478(3) 0.5805(2) 0.2226(3) 0.0806(7) Uani 1 1 d .
H8A H 0.4119 0.5596 0.3139 0.097 Uiso 1 1 calc R
H8B H 0.5592 0.5477 0.2250 0.097 Uiso 1 1 calc R
C9 C 0.1923(4) 0.1505(2) -0.0293(4) 0.1025(10) Uani 1 1 d .
H9A H 0.1477 0.0732 -0.0765 0.154 Uiso 1 1 calc R
H9B H 0.1638 0.1552 0.0664 0.154 Uiso 1 1 calc R
H9C H 0.3108 0.1504 -0.0215 0.154 Uiso 1 1 calc R

loop_
_atom_site_aniso_label
_atom_site_aniso_U_11
_atom_site_aniso_U_22
_atom_site_aniso_U_33
_atom_site_aniso_U_23
_atom_site_aniso_U_13
_atom_site_aniso_U_12
O1 0.1143(13) 0.0758(12) 0.0989(14) -0.0215(10) 0.0217(11) -0.0281(10)
O2 0.181(2) 0.0561(12) 0.1298(18) -0.0026(10) 0.0621(17) -0.0106(11)
O3 0.0982(11) 0.0650(10) 0.0811(11) -0.0090(8) -0.0063(9) -0.0067(8)
C1 0.1077(18) 0.0644(16) 0.0953(19) -0.0088(13) 0.0435(15) -0.0119(13)
C2 0.0773(13) 0.0556(13) 0.0781(14) 0.0013(10) 0.0254(11) 0.0013(9)
C3 0.0851(14) 0.0657(13) 0.0769(15) 0.0103(11) 0.0201(11) 0.0130(11)
C4 0.0756(12) 0.0756(15) 0.0641(12) 0.0035(11) 0.0061(10) 0.0094(11)
C5 0.0698(11) 0.0575(13) 0.0635(12) -0.0027(9) 0.0089(9) 0.0004(9)
C6 0.0684(11) 0.0590(12) 0.0613(11) 0.0011(9) 0.0088(9) 0.0036(9)
C7 0.0646(10) 0.0618(13) 0.0654(12) -0.0053(9) 0.0155(9) -0.0028(9)
C8 0.0855(14) 0.0784(17) 0.0776(15) -0.0127(12) 0.0126(12) -0.0147(12)
C9 0.133(2) 0.0529(14) 0.111(2) 0.0033(13) -0.0069(19) -0.0058(14)

loop_
_atom_type_symbol
_atom_type_description
_atom_type_scat_dispersion_real
_atom_type_scat_dispersion_imag
_atom_type_scat_source
C C 0.0181 0.0091 'International Tables Vol C Tables 4.2.6.8 and 6.1.1.4'
H H 0.0000 0.0000 'International Tables Vol C Tables 4.2.6.8 and 6.1.1.4'
O O 0.0492 0.0322 'International Tables Vol C Tables 4.2.6.8 and 6.1.1.4'

loop_
_geom_angle_atom_site_label_1
_geom_angle_atom_site_label_2
_geom_angle_atom_site_label_3
_geom_angle
C1 O1 C8 110.25(19)
C5 O3 C9 117.75(19)
O1 C1 C2 108.3(2)
O2 C1 O1 120.3(3)
O2 C1 C2 131.4(3)
C3 C2 C1 130.6(2)
C7 C2 C1 108.7(2)
C7 C2 C3 120.7(2)
C4 C3 C2 118.1(2)
C3 C4 C5 121.3(2)
O3 C5 C4 114.8(2)
O3 C5 C6 124.68(19)
C6 C5 C4 120.5(2)
C7 C6 C5 117.2(2)
C2 C7 C6 122.3(2)
C2 C7 C8 108.5(2)
C6 C7 C8 129.2(2)
O1 C8 C7 104.19(19)

loop_
_geom_bond_atom_site_label_1
_geom_bond_atom_site_label_2
_geom_bond_distance
O1 C1 1.373(4)
O1 C8 1.445(3)
O2 C1 1.207(3)
O3 C5 1.356(2)
O3 C9 1.427(3)
C1 C2 1.453(3)
C2 C3 1.393(3)
C2 C7 1.370(3)
C3 C4 1.365(3)
C4 C5 1.404(3)
C5 C6 1.391(3)
C6 C7 1.380(3)
C7 C8 1.499(3)
